data_7156561
loop_
_publ_author_name
'Wu, Pei-Qian'
'Yu, Yi-Fan'
'Zhao, Ye'
'Yu, Chun-Xue'
'Zhi, De-Juan'
'Qi, Feng-Ming'
'Fei, Dong-Qing'
'Zhang, Zhan-Xin'

_publ_section_title
;
 Four novel sesquiterpenoids with their anti-Alzheimer's disease activity
 from Nardostachys chinensis.
;
_journal_issue 46
_journal_name_full 'Organic &amp; biomolecular chemistry'
_journal_page_first 9038
_journal_page_last 9045
_journal_paper_doi 10.1039/c8ob02319k
_journal_volume 16
_journal_year 2018
_chemical_formula_moiety 'C12 H14 O3'
_chemical_formula_sum 'C12 H14 O3'
_chemical_formula_weight 206.23
_space_group_crystal_system monoclinic
_space_group_IT_number 14
_space_group_name_Hall '-P 2yn'
_space_group_name_H-M_alt 'P 1 21/n 1'
_symmetry_space_group_name_Hall '-P 2yn'
_symmetry_space_group_name_H-M 'P 1 21/n 1'
_atom_sites_solution_hydrogens geom
_atom_sites_solution_primary direct
_atom_sites_solution_secondary difmap
_audit_creation_date 2018-07-19
_audit_creation_method
;
Olex2 1.2
(compiled 2017.03.28 svn.r3405 for OlexSys, GUI svn.r5337)
;
_audit_update_record
;
2018-08-12 deposited with the CCDC.
2018-11-07 downloaded from the CCDC.
;
_cell_angle_alpha 90.00
_cell_angle_beta 104.864(3)
_cell_angle_gamma 90.00
_cell_formula_units_Z 4
_cell_length_a 8.2734(2)
_cell_length_b 12.6013(4)
_cell_length_c 10.9726(4)
_cell_measurement_reflns_used 1991
_cell_measurement_temperature 293(2)
_cell_measurement_theta_max 69.1380
_cell_measurement_theta_min 5.4540
_cell_volume 1105.68(6)
_computing_cell_refinement
;
CrysAlisPro, Agilent Technologies,
Version 1.171.36.28 (release 01-02-2013 CrysAlis171 .NET)
(compiled Feb  1 2013,16:14:44)
;
_computing_data_collection
;
CrysAlisPro, Agilent Technologies,
Version 1.171.36.28 (release 01-02-2013 CrysAlis171 .NET)
(compiled Feb  1 2013,16:14:44)
;
_computing_data_reduction
;
CrysAlisPro, Agilent Technologies,
Version 1.171.36.28 (release 01-02-2013 CrysAlis171 .NET)
(compiled Feb  1 2013,16:14:44)
;
_computing_molecular_graphics 'Olex2 (Dolomanov et al., 2009)'
_computing_publication_material 'Olex2 (Dolomanov et al., 2009)'
_computing_structure_refinement 'ShelXL (Sheldrick, 2015)'
_computing_structure_solution 'ShelXS (Sheldrick, 2008)'
_diffrn_ambient_temperature 293(2)
_diffrn_detector_area_resol_mean 16.0733
_diffrn_measured_fraction_theta_full 0.955
_diffrn_measured_fraction_theta_max 0.955
_diffrn_measurement_details
;
#__ type_ start__ end____ width___ exp.time_
  1 omega   37.00   67.00   1.0000    2.0000
omega____ theta____ kappa____ phi______ frames
    -        0.0000   57.0000  -60.0000 30

#__ type_ start__ end____ width___ exp.time_
  2 omega  -63.00  -36.00   1.0000    3.0000
omega____ theta____ kappa____ phi______ frames
    -       -8.5000  178.0000    0.0000 27

#__ type_ start__ end____ width___ exp.time_
  3 omega  -29.00   27.00   1.0000    3.0000
omega____ theta____ kappa____ phi______ frames
    -       -8.5000   57.0000  -60.0000 56

#__ type_ start__ end____ width___ exp.time_
  4 omega  -19.00   59.00   1.0000    3.0000
omega____ theta____ kappa____ phi______ frames
    -       -8.5000   63.0000 -180.0000 78

#__ type_ start__ end____ width___ exp.time_
  5 omega   -9.00   71.00   1.0000    3.0000
omega____ theta____ kappa____ phi______ frames
    -       54.0000  -57.0000 -150.0000 80

#__ type_ start__ end____ width___ exp.time_
  6 omega   87.00  123.00   1.0000    3.0000
omega____ theta____ kappa____ phi______ frames
    -       54.0000   57.0000  120.0000 36

#__ type_ start__ end____ width___ exp.time_
  7 omega   31.00   61.00   1.0000    3.0000
omega____ theta____ kappa____ phi______ frames
    -       54.0000  -57.0000  120.0000 30

#__ type_ start__ end____ width___ exp.time_
  8 omega  -14.00   76.00   1.0000    3.0000
omega____ theta____ kappa____ phi______ frames
    -       54.0000  -57.0000    0.0000 90

#__ type_ start__ end____ width___ exp.time_
  9 omega   78.00  117.00   1.0000    3.0000
omega____ theta____ kappa____ phi______ frames
    -       54.0000   57.0000 -120.0000 39

#__ type_ start__ end____ width___ exp.time_
 10 omega   38.00   65.00   1.0000    3.0000
omega____ theta____ kappa____ phi______ frames
    -       54.0000   57.0000  120.0000 27

#__ type_ start__ end____ width___ exp.time_
 11 omega   -7.00   24.00   1.0000    3.0000
omega____ theta____ kappa____ phi______ frames
    -       54.0000  -57.0000  120.0000 31

#__ type_ start__ end____ width___ exp.time_
 12 omega   57.00  100.00   1.0000    5.0000
omega____ theta____ kappa____ phi______ frames
    -      108.0000  178.0000   60.0000 43

#__ type_ start__ end____ width___ exp.time_
 13 omega   68.00   94.00   1.0000    5.0000
omega____ theta____ kappa____ phi______ frames
    -      108.0000  -25.0000 -150.0000 26

#__ type_ start__ end____ width___ exp.time_
 14 omega   43.00  107.00   1.0000    5.0000
omega____ theta____ kappa____ phi______ frames
    -      108.0000 -111.0000 -180.0000 64

#__ type_ start__ end____ width___ exp.time_
 15 omega   65.00   92.00   1.0000    5.0000
omega____ theta____ kappa____ phi______ frames
    -      108.0000  -50.0000  150.0000 27

#__ type_ start__ end____ width___ exp.time_
 16 omega   38.00   94.00   1.0000    5.0000
omega____ theta____ kappa____ phi______ frames
    -      108.0000  -50.0000  -60.0000 56

#__ type_ start__ end____ width___ exp.time_
 17 omega   39.00   65.00   1.0000    5.0000
omega____ theta____ kappa____ phi______ frames
    -      108.0000  -25.0000 -150.0000 26

#__ type_ start__ end____ width___ exp.time_
 18 omega   38.00   64.00   1.0000    5.0000
omega____ theta____ kappa____ phi______ frames
    -      108.0000  -77.0000 -180.0000 26

#__ type_ start__ end____ width___ exp.time_
 19 omega   36.00   78.00   1.0000    5.0000
omega____ theta____ kappa____ phi______ frames
    -      108.0000  -38.0000  -30.0000 42

#__ type_ start__ end____ width___ exp.time_
 20 omega   61.00   97.00   1.0000    5.0000
omega____ theta____ kappa____ phi______ frames
    -      108.0000  178.0000   90.0000 36

#__ type_ start__ end____ width___ exp.time_
 21 omega   52.00  111.00   1.0000    5.0000
omega____ theta____ kappa____ phi______ frames
    -      108.0000  -77.0000   30.0000 59

#__ type_ start__ end____ width___ exp.time_
 22 omega   48.00   93.00   1.0000    5.0000
omega____ theta____ kappa____ phi______ frames
    -      108.0000  -38.0000    0.0000 45

#__ type_ start__ end____ width___ exp.time_
 23 omega   36.00   78.00   1.0000    5.0000
omega____ theta____ kappa____ phi______ frames
    -      108.0000  -38.0000 -180.0000 42

#__ type_ start__ end____ width___ exp.time_
 24 omega   35.00   85.00   1.0000    5.0000
omega____ theta____ kappa____ phi______ frames
    -      108.0000  -25.0000  120.0000 50
;
_diffrn_measurement_device_type 'SuperNova, Dual, Cu at zero, Eos'
_diffrn_measurement_method '\w scans'
_diffrn_orient_matrix_UB_11 0.0384833000
_diffrn_orient_matrix_UB_12 0.0894999000
_diffrn_orient_matrix_UB_13 0.0988357000
_diffrn_orient_matrix_UB_21 0.0539656000
_diffrn_orient_matrix_UB_22 -0.0830232000
_diffrn_orient_matrix_UB_23 0.1056356000
_diffrn_orient_matrix_UB_31 0.1809697000
_diffrn_orient_matrix_UB_32 0.0057340000
_diffrn_orient_matrix_UB_33 -0.0128561000
_diffrn_radiation_monochromator mirror
_diffrn_radiation_type CuK\a
_diffrn_radiation_wavelength 1.54184
_diffrn_reflns_av_R_equivalents 0.0176
_diffrn_reflns_av_unetI/netI 0.0225
_diffrn_reflns_limit_h_max 9
_diffrn_reflns_limit_h_min -6
_diffrn_reflns_limit_k_max 15
_diffrn_reflns_limit_k_min -13
_diffrn_reflns_limit_l_max 11
_diffrn_reflns_limit_l_min -13
_diffrn_reflns_number 4478
_diffrn_reflns_theta_full 66.56
_diffrn_reflns_theta_max 66.56
_diffrn_reflns_theta_min 5.45
_diffrn_source 'SuperNova (Cu) X-ray Source'
_exptl_absorpt_coefficient_mu 0.724
_exptl_absorpt_correction_T_max 1.00000
_exptl_absorpt_correction_T_min 0.78064
_exptl_absorpt_correction_type multi-scan
_exptl_absorpt_process_details
;
CrysAlisPro, Agilent Technologies,
Version 1.171.36.28 (release 01-02-2013 CrysAlis171 .NET)
(compiled Feb  1 2013,16:14:44)
Empirical absorption correction using spherical harmonics,
 implemented in SCALE3 ABSPACK scaling algorithm.
;
_exptl_crystal_density_diffrn 1.239
_exptl_crystal_density_method 'not measured'
_exptl_crystal_F_000 440
_exptl_crystal_size_max 0.17
_exptl_crystal_size_mid 0.14
_exptl_crystal_size_min 0.13
_refine_diff_density_max 0.182
_refine_diff_density_min -0.128
_refine_diff_density_rms 0.030
_refine_ls_extinction_coef 0.0063(10)
_refine_ls_extinction_expression Fc^*^=kFc[1+0.001xFc^2^\l^3^/sin(2\q)]^-1/4^
_refine_ls_extinction_method SHELXL
_refine_ls_goodness_of_fit_ref 1.066
_refine_ls_hydrogen_treatment constr
_refine_ls_matrix_type full
_refine_ls_number_parameters 140
_refine_ls_number_reflns 1862
_refine_ls_number_restraints 0
_refine_ls_restrained_S_all 1.066
_refine_ls_R_factor_all 0.0461
_refine_ls_R_factor_gt 0.0394
_refine_ls_shift/su_max 0.001
_refine_ls_shift/su_mean 0.000
_refine_ls_structure_factor_coef Fsqd
_refine_ls_weighting_details 'calc w=1/[\s^2^(Fo^2^)+(0.0610P)^2^+0.1723P] where P=(Fo^2^+2Fc^2^)/3'
_refine_ls_weighting_scheme calc
_refine_ls_wR_factor_gt 0.1117
_refine_ls_wR_factor_ref 0.1191
_reflns_number_gt 1583
_reflns_number_total 1862
_reflns_threshold_expression >2sigma(I)
_cod_data_source_file c8ob02319k2.cif
_cod_data_source_block b1116
_cod_depositor_comments 'Adding full bibliography for 7156560--7156562.cif.'
_cod_original_cell_volume 1105.67(6)
_cod_database_code 7156561
_reflns_odcompleteness_completeness 95.23
_reflns_odcompleteness_iscentric 1
_reflns_odcompleteness_theta 66.97
_olex2_refinement_description
;
1. Fixed Uiso
 At 1.2 times of:
  All C(H) groups, All C(H,H) groups
 At 1.5 times of:
  All C(H,H,H) groups, All O(H) groups
2.a Secondary CH2 refined with riding coordinates:
 C8(H8A,H8B), C10(H10A,H10B)
2.b Aromatic/amide H refined with riding coordinates:
 C9(H9), C12(H12), C14(H14)
2.c Idealised Me refined as rotating group:
 C13(H13A,H13B,H13C), C15(H15A,H15B,H15C)
2.d Idealised tetrahedral OH refined as rotating group:
 O2(H2)
;
_olex2_date_sample_data_collection 2018-07-19
_olex2_submission_special_instructions 'No special instructions were received'

loop_
_space_group_symop_id
_space_group_symop_operation_xyz
1 'x, y, z'
2 '-x+1/2, y+1/2, -z+1/2'
3 '-x, -y, -z'
4 'x-1/2, -y-1/2, z-1/2'

loop_
_atom_site_label
_atom_site_type_symbol
_atom_site_fract_x
_atom_site_fract_y
_atom_site_fract_z
_atom_site_U_iso_or_equiv
_atom_site_adp_type
_atom_site_occupancy
_atom_site_calc_flag
_atom_site_refinement_flags_posn
O1 O 0.16048(13) 0.01904(9) 0.84048(11) 0.0538(3) Uani 1 d .
O2 O -0.51213(13) 0.06063(11) 0.84546(12) 0.0637(4) Uani 1 d .
H2 H -0.6035 0.0555 0.8612 0.096 Uiso 1 calc GR
C3 C -0.26098(17) 0.15642(12) 0.90277(14) 0.0419(4) Uani 1 d .
O4 O -0.18134(16) 0.14314(11) 0.71126(11) 0.0634(4) Uani 1 d .
C5 C -0.1572(2) 0.23235(12) 0.97700(15) 0.0491(4) Uani 1 d .
C6 C -0.20528(16) 0.09748(13) 0.80209(13) 0.0427(4) Uani 1 d .
C7 C -0.41717(18) 0.13399(12) 0.92392(15) 0.0482(4) Uani 1 d .
C8 C -0.17582(18) -0.01983(12) 0.82136(15) 0.0482(4) Uani 1 d .
H8A H -0.2828 -0.0548 0.8117 0.058 Uiso 1 calc R
H8B H -0.1101 -0.0319 0.9071 0.058 Uiso 1 calc R
C9 C -0.4705(2) 0.18628(15) 1.01717(18) 0.0622(5) Uani 1 d .
H9 H -0.5755 0.1724 1.0297 0.075 Uiso 1 calc R
C10 C -0.0869(2) -0.07028(15) 0.73152(16) 0.0554(4) Uani 1 d .
H10A H -0.0893 -0.1468 0.7409 0.067 Uiso 1 calc R
H10B H -0.1476 -0.0533 0.6458 0.067 Uiso 1 calc R
C11 C 0.09118(19) -0.03549(12) 0.75127(15) 0.0461(4) Uani 1 d .
C12 C -0.2117(3) 0.28191(15) 1.07202(18) 0.0638(5) Uani 1 d .
H12 H -0.1428 0.3312 1.1235 0.077 Uiso 1 calc R
C13 C 0.1804(3) -0.07283(17) 0.65659(19) 0.0692(5) Uani 1 d .
H13A H 0.1287 -0.0424 0.5758 0.104 Uiso 1 calc GR
H13B H 0.1743 -0.1488 0.6507 0.104 Uiso 1 calc GR
H13C H 0.2954 -0.0512 0.6825 0.104 Uiso 1 calc GR
C14 C -0.3657(3) 0.25945(16) 1.09143(19) 0.0700(6) Uani 1 d .
H14 H -0.3998 0.2941 1.1555 0.084 Uiso 1 calc R
C15 C 0.0094(2) 0.26120(16) 0.9542(2) 0.0685(5) Uani 1 d .
H15A H 0.0662 0.1978 0.9400 0.103 Uiso 1 calc GR
H15B H 0.0759 0.2978 1.0265 0.103 Uiso 1 calc GR
H15C H -0.0079 0.3064 0.8815 0.103 Uiso 1 calc GR

loop_
_atom_site_aniso_label
_atom_site_aniso_U_11
_atom_site_aniso_U_22
_atom_site_aniso_U_33
_atom_site_aniso_U_23
_atom_site_aniso_U_13
_atom_site_aniso_U_12
O1 0.0358(6) 0.0631(7) 0.0622(7) -0.0117(6) 0.0123(5) -0.0051(5)
O2 0.0330(6) 0.0782(9) 0.0839(9) -0.0005(7) 0.0223(5) -0.0097(5)
C3 0.0335(7) 0.0450(8) 0.0478(8) 0.0096(6) 0.0117(6) 0.0038(6)
O4 0.0623(8) 0.0793(9) 0.0534(7) 0.0164(6) 0.0236(6) 0.0030(6)
C5 0.0468(9) 0.0448(8) 0.0542(9) 0.0046(7) 0.0100(7) 0.0010(6)
C6 0.0248(6) 0.0581(9) 0.0443(8) 0.0053(7) 0.0072(5) -0.0046(6)
C7 0.0370(8) 0.0510(9) 0.0591(10) 0.0137(7) 0.0168(7) 0.0052(6)
C8 0.0363(8) 0.0518(9) 0.0593(9) -0.0030(7) 0.0175(7) -0.0073(6)
C9 0.0546(10) 0.0653(11) 0.0779(12) 0.0199(9) 0.0376(9) 0.0182(8)
C10 0.0464(9) 0.0590(10) 0.0615(10) -0.0162(8) 0.0150(7) -0.0091(7)
C11 0.0420(8) 0.0453(8) 0.0528(9) -0.0005(7) 0.0154(7) 0.0029(6)
C12 0.0735(12) 0.0533(10) 0.0638(11) -0.0051(8) 0.0162(9) 0.0061(8)
C13 0.0640(11) 0.0769(13) 0.0758(13) -0.0143(10) 0.0346(10) 0.0000(9)
C14 0.0875(14) 0.0622(11) 0.0696(12) 0.0031(9) 0.0371(11) 0.0216(10)
C15 0.0499(10) 0.0700(12) 0.0831(13) -0.0093(10) 0.0124(9) -0.0177(9)

loop_
_atom_type_symbol
_atom_type_description
_atom_type_scat_dispersion_real
_atom_type_scat_dispersion_imag
_atom_type_scat_source
C C 0.0181 0.0091 'International Tables Vol C Tables 4.2.6.8 and 6.1.1.4'
H H 0.0000 0.0000 'International Tables Vol C Tables 4.2.6.8 and 6.1.1.4'
O O 0.0492 0.0322 'International Tables Vol C Tables 4.2.6.8 and 6.1.1.4'

loop_
_geom_angle_atom_site_label_1
_geom_angle_atom_site_label_2
_geom_angle_atom_site_label_3
_geom_angle
C7 O2 H2 109.5
C5 C3 C6 120.61(13)
C7 C3 C5 119.78(15)
C7 C3 C6 119.60(14)
C3 C5 C15 121.28(15)
C12 C5 C3 118.46(16)
C12 C5 C15 120.25(16)
C3 C6 C8 116.92(12)
O4 C6 C3 121.18(15)
O4 C6 C8 121.88(15)
O2 C7 C3 116.01(14)
O2 C7 C9 123.25(15)
C9 C7 C3 120.72(16)
C6 C8 H8A 108.7
C6 C8 H8B 108.7
C6 C8 C10 114.18(14)
H8A C8 H8B 107.6
C10 C8 H8A 108.7
C10 C8 H8B 108.7
C7 C9 H9 120.5
C14 C9 C7 118.98(17)
C14 C9 H9 120.5
C8 C10 H10A 108.7
C8 C10 H10B 108.7
H10A C10 H10B 107.6
C11 C10 C8 114.03(13)
C11 C10 H10A 108.7
C11 C10 H10B 108.7
O1 C11 C10 121.74(14)
O1 C11 C13 121.55(15)
C13 C11 C10 116.70(15)
C5 C12 H12 119.4
C14 C12 C5 121.14(19)
C14 C12 H12 119.4
C11 C13 H13A 109.5
C11 C13 H13B 109.5
C11 C13 H13C 109.5
H13A C13 H13B 109.5
H13A C13 H13C 109.5
H13B C13 H13C 109.5
C9 C14 H14 119.6
C12 C14 C9 120.88(17)
C12 C14 H14 119.6
C5 C15 H15A 109.5
C5 C15 H15B 109.5
C5 C15 H15C 109.5
H15A C15 H15B 109.5
H15A C15 H15C 109.5
H15B C15 H15C 109.5

loop_
_geom_bond_atom_site_label_1
_geom_bond_atom_site_label_2
_geom_bond_distance
O1 C11 1.2130(19)
O2 H2 0.8200
O2 C7 1.366(2)
C3 C5 1.399(2)
C3 C6 1.499(2)
C3 C7 1.399(2)
O4 C6 1.2102(18)
C5 C12 1.386(2)
C5 C15 1.507(2)
C6 C8 1.504(2)
C7 C9 1.381(2)
C8 H8A 0.9700
C8 H8B 0.9700
C8 C10 1.513(2)
C9 H9 0.9300
C9 C14 1.380(3)
C10 H10A 0.9700
C10 H10B 0.9700
C10 C11 1.498(2)
C11 C13 1.496(2)
C12 H12 0.9300
C12 C14 1.375(3)
C13 H13A 0.9600
C13 H13B 0.9600
C13 H13C 0.9600
C14 H14 0.9300
C15 H15A 0.9600
C15 H15B 0.9600
C15 H15C 0.9600

loop_
_geom_torsion_atom_site_label_1
_geom_torsion_atom_site_label_2
_geom_torsion_atom_site_label_3
_geom_torsion_atom_site_label_4
_geom_torsion
O2 C7 C9 C14 -179.74(16)
C3 C5 C12 C14 -1.7(3)
C3 C6 C8 C10 -168.12(12)
C3 C7 C9 C14 -1.5(2)
O4 C6 C8 C10 10.1(2)
C5 C3 C6 O4 -64.67(19)
C5 C3 C6 C8 113.54(15)
C5 C3 C7 O2 178.58(13)
C5 C3 C7 C9 0.2(2)
C5 C12 C14 C9 0.4(3)
C6 C3 C5 C12 -177.63(14)
C6 C3 C5 C15 3.1(2)
C6 C3 C7 O2 -2.4(2)
C6 C3 C7 C9 179.20(14)
C6 C8 C10 C11 67.70(19)
C7 C3 C5 C12 1.4(2)
C7 C3 C5 C15 -177.96(15)
C7 C3 C6 O4 116.35(16)
C7 C3 C6 C8 -65.44(17)
C7 C9 C14 C12 1.2(3)
C8 C10 C11 O1 7.6(2)
C8 C10 C11 C13 -173.33(15)
C15 C5 C12 C14 177.66(17)
